data_7249362
loop_
_publ_author_name
'De Zitter, Elke'
'Perl, David'
'Savko, Martin'
'Paley, Daniel W.'
'Thom, Alexander J.'
'Jeangerard, Damien'
'Brewster, Aaron S.'
'Tissot, Antoine'
'Serre, Christian'
'Shepard, William'

_publ_section_title
;
 Elucidating metal--organic framework structures using synchrotron serial
 crystallography
;
_journal_issue 39
_journal_name_full CrystEngComm
_journal_page_first 5644
_journal_page_last 5654
_journal_paper_doi 10.1039/D4CE00735B
_journal_volume 26
_journal_year 2024
_chemical_formula_moiety 'C25.5 H8.5 Fe4.25 O22.667'
_chemical_formula_sum 'C25.5 H8.5 Fe4.25 O22.67'
_chemical_formula_weight 914.85
_chemical_name_systematic MIL100(Fe)
_space_group_crystal_system cubic
_space_group_IT_number 227
_space_group_name_Hall '-F 4vw 2vw 3'
_space_group_name_H-M_alt 'F d -3 m :2'
_atom_sites_solution_hydrogens geom
_atom_sites_solution_primary dual
_audit_creation_date 2022-08-07
_audit_creation_method
;
Olex2 1.5
(compiled 2022.04.07 svn.rca3783a0 for OlexSys, GUI svn.r6498)
;
_audit_update_record
;
2024-05-06 deposited with the CCDC.	2024-07-31 downloaded from the CCDC.
;
_cell_angle_alpha 90
_cell_angle_beta 90
_cell_angle_gamma 90
_cell_formula_units_Z 192
_cell_length_a 73.27(18)
_cell_length_b 73.27(15)
_cell_length_c 73.27(19)
_cell_measurement_temperature 100
_cell_volume 393349(16)
_computing_cell_refinement 'CrystFEL (White, 2018)'
_computing_data_collection MXCuBE
_computing_data_reduction 'CrystFEL (White, 2018)'
_computing_molecular_graphics 'Olex2 1.5 (Dolomanov et al., 2009)'
_computing_publication_material 'Olex2 1.5 (Dolomanov et al., 2009)'
_computing_structure_refinement 'SHELXL 2018/3 (Sheldrick, 2015)'
_computing_structure_solution 'SHELXT  (Sheldrick, 2015)'
_diffrn_ambient_temperature 100
_diffrn_detector 'pixel array detector'
_diffrn_detector_area_resol_mean 0.075
_diffrn_detector_type 'DECTRIS EIGER-9M'
_diffrn_measured_fraction_theta_full 1.000
_diffrn_measured_fraction_theta_max 1.000
_diffrn_measurement_device 'Kappa-geometry diffractometer'
_diffrn_measurement_device_type 'MD2 microdiffractometer with MK3 mini-kappa'
_diffrn_measurement_method 'omega rotation shutterless scans'
_diffrn_radiation_collimation '0.010 mm x 0.005 mm (H*V, FWHM) KB focusing mirrors'
_diffrn_radiation_monochromator 'Silicon 111'
_diffrn_radiation_probe x-ray
_diffrn_radiation_type synchrotron
_diffrn_radiation_wavelength 0.72931
_diffrn_reflns_av_R_equivalents 0.3472
_diffrn_reflns_av_unetI/netI 0.2573
_diffrn_reflns_Laue_measured_fraction_full 1.000
_diffrn_reflns_Laue_measured_fraction_max 1.000
_diffrn_reflns_limit_h_max 66
_diffrn_reflns_limit_h_min 1
_diffrn_reflns_limit_k_max 47
_diffrn_reflns_limit_k_min 0
_diffrn_reflns_limit_l_max 46
_diffrn_reflns_limit_l_min 0
_diffrn_reflns_number 12742
_diffrn_reflns_point_group_measured_fraction_full 1.000
_diffrn_reflns_point_group_measured_fraction_max 1.000
_diffrn_reflns_theta_full 19.358
_diffrn_reflns_theta_max 19.358
_diffrn_reflns_theta_min 0.494
_diffrn_source 'Synchrotron SOLEIL'
_diffrn_source_type 'U24 Undulator, PROXIMA-2 Beamline'
_exptl_absorpt_coefficient_mu 0.825
_exptl_crystal_colour 'clear yellowish colourless'
_exptl_crystal_colour_lustre clear
_exptl_crystal_colour_modifier yellowish
_exptl_crystal_colour_primary colourless
_exptl_crystal_density_diffrn 0.742
_exptl_crystal_description microcrystals
_exptl_crystal_F_000 87040
_refine_diff_density_max 0.931
_refine_diff_density_min -0.613
_refine_diff_density_rms 0.109
_refine_ls_extinction_coef 0.0000016(4)
_refine_ls_extinction_expression Fc^*^=kFc[1+0.001xFc^2^\l^3^/sin(2\q)]^-1/4^
_refine_ls_extinction_method 'SHELXL-2018/3 (Sheldrick 2018)'
_refine_ls_goodness_of_fit_ref 1.018
_refine_ls_hydrogen_treatment constr
_refine_ls_matrix_type full
_refine_ls_number_parameters 515
_refine_ls_number_reflns 7092
_refine_ls_number_restraints 164
_refine_ls_restrained_S_all 1.011
_refine_ls_R_factor_all 0.1940
_refine_ls_R_factor_gt 0.1381
_refine_ls_shift/su_max 0.002
_refine_ls_shift/su_mean 0.000
_refine_ls_structure_factor_coef Fsqd
_refine_ls_weighting_details 'w=1/[\s^2^(Fo^2^)+(0.2000P)^2^] where P=(Fo^2^+2Fc^2^)/3'
_refine_ls_weighting_scheme calc
_refine_ls_wR_factor_gt 0.3477
_refine_ls_wR_factor_ref 0.4214
_reflns_Friedel_coverage 0.000
_reflns_number_gt 2723
_reflns_number_total 7092
_reflns_threshold_expression 'I > 2\s(I)'
_cod_data_source_file d4ce00735b2.cif
_cod_data_source_block mil100_gt16_suna20_3_detector_432_unity_3cycles_max321290_xdsconv_a
_cod_depositor_comments 'Adding full bibliography for 7249358--7249364.cif.'
_cod_original_cell_volume 393349(2899)
_cod_original_sg_symbol_H-M 'F d -3 m'
_cod_original_formula_sum 'C25.50 H8.50 Fe4.25 O22.67'
_cod_database_code 7249362
_shelx_shelxl_version_number 2018/3
_shelx_space_group_comment
;
The symmetry employed for this shelxl refinement is uniquely defined
by the following loop, which should always be used as a source of
symmetry information in preference to the above space-group names.
They are only intended as comments.
;
_olex2_refinement_description
;
1. Fixed Uiso
 At 1.2 times of:
  All C(H) groups
2. Restrained distances
 C24-C23 = C25-C24 = C26-C25 = C26-C25_$1 = C25_$1-C24_$1 = C24_$1-C23
 1.39 with sigma of 0.02
 C24-C26 = C25_$1-C23
 2.42 with sigma of 0.02
 C25-C25_$1 = C24_$1-C24
 2.42 with sigma of 0.02
 C26-C24_$1 = C23-C25
 2.42 with sigma of 0.02
 C19-C16 = C15-C21
 2.42 with sigma of 0.02
 C21-C18 = C16-C14
 2.42 with sigma of 0.02
 C22-C23 = C22-O15L
 1.39 with sigma of 0.02
 C14-C19 = C18-C15
 2.42 with sigma of 0.02
 C5-C7_$2 = C8-C6
 2.42 with sigma of 0.02
 C6_$2-C8 = C7-C5
 2.42 with sigma of 0.02
 C7_$2-C7 = C6-C6_$2
 2.42 with sigma of 0.02
 C6_$2-C5 = C7_$2-C6_$2 = C8-C7_$2 = C8-C7 = C7-C6 = C6-C5
 1.39 with sigma of 0.02
 C29-C31 = C32-C30_$1
 2.42 with sigma of 0.02
 C30_$1-C30 = C31-C31_$1
 2.42 with sigma of 0.02
 C31_$1-C30_$1 = C30_$1-C29 = C30-C29 = C31-C30 = C32-C31 = C32-C31_$1
 1.39 with sigma of 0.02
 C31_$1-C29 = C30-C32
 2.42 with sigma of 0.02
 C2_$3-C1_$3 = C2_$3-C1_$4 = C2_$4-C1_$4 = C2_$4-C1 = C2-C1 = C2-C1_$3
 1.39 with sigma of 0.02
 C1_$4-C1 = C2-C2_$3
 2.42 with sigma of 0.02
 C1_$3-C1_$4 = C2_$4-C2
 2.42 with sigma of 0.02
 C2_$3-C2_$4 = C1-C1_$3
 2.42 with sigma of 0.02
 C23-C22 \\sim C27_$1-C25_$1 \\sim C27-C25
 with sigma of 0.02
 C20-C19 \\sim C17-C16 \\sim C14-C13
 with sigma of 0.02
3. Restrained planarity
 C22, C23, C24, C25, C27, C26, C25_$1, C27_$1, C24_$1
 with sigma of 0.1
 C4, C5, C6_$2, C7_$2, C9_$2, C8, C7, C9, C6
 with sigma of 0.1
 C33_$1, C31_$1, C30_$1, C29, C28, C30, C31, C33, C32
 with sigma of 0.1
 C3_$3, C2_$3, C1_$4, C2_$4, C3_$4, C1, C2, C3, C1_$3
 with sigma of 0.1
4. Uiso/Uaniso restraints and constraints
C4: within 2A with sigma of 0.04 and sigma for terminal atoms of 0.08 within 2A
C27 \\sim C25 \\sim C24 \\sim C23 \\sim C22 \\sim C24 \\sim C25 \\sim C27 \\sim
C26: within 2A with sigma of 0.04 and sigma for terminal atoms of 0.08 within 2A
C33 \\sim C31 \\sim C30 \\sim C29 \\sim C28 \\sim C30 \\sim C31 \\sim C33 \\sim
C32: within 2A with sigma of 0.04 and sigma for terminal atoms of 0.08 within 2A
C3 \\sim C2 \\sim C1 \\sim C2 \\sim C3 \\sim C1 \\sim C2 \\sim C3 \\sim C1:
within 2A with sigma of 0.04 and sigma for terminal atoms of 0.08 within 2A
Uanis(C22) \\sim Ueq: with sigma of 0.05 and sigma for terminal atoms of 0.1
5.a Aromatic/amide H refined with riding coordinates:
 C12(H12), C30(H30), C18(H18), C32(H32), C1(H1), C26(H26), C15(H15), C8(H8),
 C21(H21), C24(H24), C6(H6)
;
_smtbx_masks_void_probe_radius 1.2
_smtbx_masks_void_truncation_radius 1.2
_olex2_submission_special_instructions 'No special instructions were received'
_publcif_funding_html
;
;

loop_
_space_group_symop_operation_xyz
'x, y, z'
'-x+3/4, -y+1/4, z+1/2'
'-x+1/4, y+1/2, -z+3/4'
'x+1/2, -y+3/4, -z+1/4'
'z, x, y'
'z+1/2, -x+3/4, -y+1/4'
'-z+3/4, -x+1/4, y+1/2'
'-z+1/4, x+1/2, -y+3/4'
'y, z, x'
'-y+1/4, z+1/2, -x+3/4'
'y+1/2, -z+3/4, -x+1/4'
'-y+3/4, -z+1/4, x+1/2'
'y+3/4, x+1/4, -z+1/2'
'-y, -x, -z'
'y+1/4, -x+1/2, z+3/4'
'-y+1/2, x+3/4, z+1/4'
'x+3/4, z+1/4, -y+1/2'
'-x+1/2, z+3/4, y+1/4'
'-x, -z, -y'
'x+1/4, -z+1/2, y+3/4'
'z+3/4, y+1/4, -x+1/2'
'z+1/4, -y+1/2, x+3/4'
'-z+1/2, y+3/4, x+1/4'
'-z, -y, -x'
'x, y+1/2, z+1/2'
'-x+3/4, -y+3/4, z+1'
'-x+1/4, y+1, -z+5/4'
'x+1/2, -y+5/4, -z+3/4'
'z, x+1/2, y+1/2'
'z+1/2, -x+5/4, -y+3/4'
'-z+3/4, -x+3/4, y+1'
'-z+1/4, x+1, -y+5/4'
'y, z+1/2, x+1/2'
'-y+1/4, z+1, -x+5/4'
'y+1/2, -z+5/4, -x+3/4'
'-y+3/4, -z+3/4, x+1'
'y+3/4, x+3/4, -z+1'
'-y, -x+1/2, -z+1/2'
'y+1/4, -x+1, z+5/4'
'-y+1/2, x+5/4, z+3/4'
'x+3/4, z+3/4, -y+1'
'-x+1/2, z+5/4, y+3/4'
'-x, -z+1/2, -y+1/2'
'x+1/4, -z+1, y+5/4'
'z+3/4, y+3/4, -x+1'
'z+1/4, -y+1, x+5/4'
'-z+1/2, y+5/4, x+3/4'
'-z, -y+1/2, -x+1/2'
'x+1/2, y, z+1/2'
'-x+5/4, -y+1/4, z+1'
'-x+3/4, y+1/2, -z+5/4'
'x+1, -y+3/4, -z+3/4'
'z+1/2, x, y+1/2'
'z+1, -x+3/4, -y+3/4'
'-z+5/4, -x+1/4, y+1'
'-z+3/4, x+1/2, -y+5/4'
'y+1/2, z, x+1/2'
'-y+3/4, z+1/2, -x+5/4'
'y+1, -z+3/4, -x+3/4'
'-y+5/4, -z+1/4, x+1'
'y+5/4, x+1/4, -z+1'
'-y+1/2, -x, -z+1/2'
'y+3/4, -x+1/2, z+5/4'
'-y+1, x+3/4, z+3/4'
'x+5/4, z+1/4, -y+1'
'-x+1, z+3/4, y+3/4'
'-x+1/2, -z, -y+1/2'
'x+3/4, -z+1/2, y+5/4'
'z+5/4, y+1/4, -x+1'
'z+3/4, -y+1/2, x+5/4'
'-z+1, y+3/4, x+3/4'
'-z+1/2, -y, -x+1/2'
'x+1/2, y+1/2, z'
'-x+5/4, -y+3/4, z+1/2'
'-x+3/4, y+1, -z+3/4'
'x+1, -y+5/4, -z+1/4'
'z+1/2, x+1/2, y'
'z+1, -x+5/4, -y+1/4'
'-z+5/4, -x+3/4, y+1/2'
'-z+3/4, x+1, -y+3/4'
'y+1/2, z+1/2, x'
'-y+3/4, z+1, -x+3/4'
'y+1, -z+5/4, -x+1/4'
'-y+5/4, -z+3/4, x+1/2'
'y+5/4, x+3/4, -z+1/2'
'-y+1/2, -x+1/2, -z'
'y+3/4, -x+1, z+3/4'
'-y+1, x+5/4, z+1/4'
'x+5/4, z+3/4, -y+1/2'
'-x+1, z+5/4, y+1/4'
'-x+1/2, -z+1/2, -y'
'x+3/4, -z+1, y+3/4'
'z+5/4, y+3/4, -x+1/2'
'z+3/4, -y+1, x+3/4'
'-z+1, y+5/4, x+1/4'
'-z+1/2, -y+1/2, -x'
'-x, -y, -z'
'x-3/4, y-1/4, -z-1/2'
'x-1/4, -y-1/2, z-3/4'
'-x-1/2, y-3/4, z-1/4'
'-z, -x, -y'
'-z-1/2, x-3/4, y-1/4'
'z-3/4, x-1/4, -y-1/2'
'z-1/4, -x-1/2, y-3/4'
'-y, -z, -x'
'y-1/4, -z-1/2, x-3/4'
'-y-1/2, z-3/4, x-1/4'
'y-3/4, z-1/4, -x-1/2'
'-y-3/4, -x-1/4, z-1/2'
'y, x, z'
'-y-1/4, x-1/2, -z-3/4'
'y-1/2, -x-3/4, -z-1/4'
'-x-3/4, -z-1/4, y-1/2'
'x-1/2, -z-3/4, -y-1/4'
'x, z, y'
'-x-1/4, z-1/2, -y-3/4'
'-z-3/4, -y-1/4, x-1/2'
'-z-1/4, y-1/2, -x-3/4'
'z-1/2, -y-3/4, -x-1/4'
'z, y, x'
'-x, -y+1/2, -z+1/2'
'x-3/4, y+1/4, -z'
'x-1/4, -y, z-1/4'
'-x-1/2, y-1/4, z+1/4'
'-z, -x+1/2, -y+1/2'
'-z-1/2, x-1/4, y+1/4'
'z-3/4, x+1/4, -y'
'z-1/4, -x, y-1/4'
'-y, -z+1/2, -x+1/2'
'y-1/4, -z, x-1/4'
'-y-1/2, z-1/4, x+1/4'
'y-3/4, z+1/4, -x'
'-y-3/4, -x+1/4, z'
'y, x+1/2, z+1/2'
'-y-1/4, x, -z-1/4'
'y-1/2, -x-1/4, -z+1/4'
'-x-3/4, -z+1/4, y'
'x-1/2, -z-1/4, -y+1/4'
'x, z+1/2, y+1/2'
'-x-1/4, z, -y-1/4'
'-z-3/4, -y+1/4, x'
'-z-1/4, y, -x-1/4'
'z-1/2, -y-1/4, -x+1/4'
'z, y+1/2, x+1/2'
'-x+1/2, -y, -z+1/2'
'x-1/4, y-1/4, -z'
'x+1/4, -y-1/2, z-1/4'
'-x, y-3/4, z+1/4'
'-z+1/2, -x, -y+1/2'
'-z, x-3/4, y+1/4'
'z-1/4, x-1/4, -y'
'z+1/4, -x-1/2, y-1/4'
'-y+1/2, -z, -x+1/2'
'y+1/4, -z-1/2, x-1/4'
'-y, z-3/4, x+1/4'
'y-1/4, z-1/4, -x'
'-y-1/4, -x-1/4, z'
'y+1/2, x, z+1/2'
'-y+1/4, x-1/2, -z-1/4'
'y, -x-3/4, -z+1/4'
'-x-1/4, -z-1/4, y'
'x, -z-3/4, -y+1/4'
'x+1/2, z, y+1/2'
'-x+1/4, z-1/2, -y-1/4'
'-z-1/4, -y-1/4, x'
'-z+1/4, y-1/2, -x-1/4'
'z, -y-3/4, -x+1/4'
'z+1/2, y, x+1/2'
'-x+1/2, -y+1/2, -z'
'x-1/4, y+1/4, -z-1/2'
'x+1/4, -y, z-3/4'
'-x, y-1/4, z-1/4'
'-z+1/2, -x+1/2, -y'
'-z, x-1/4, y-1/4'
'z-1/4, x+1/4, -y-1/2'
'z+1/4, -x, y-3/4'
'-y+1/2, -z+1/2, -x'
'y+1/4, -z, x-3/4'
'-y, z-1/4, x-1/4'
'y-1/4, z+1/4, -x-1/2'
'-y-1/4, -x+1/4, z-1/2'
'y+1/2, x+1/2, z'
'-y+1/4, x, -z-3/4'
'y, -x-1/4, -z-1/4'
'-x-1/4, -z+1/4, y-1/2'
'x, -z-1/4, -y-1/4'
'x+1/2, z+1/2, y'
'-x+1/4, z, -y-3/4'
'-z-1/4, -y+1/4, x-1/2'
'-z+1/4, y, -x-3/4'
'z, -y-1/4, -x-1/4'
'z+1/2, y+1/2, x'

loop_
_atom_site_label
_atom_site_type_symbol
_atom_site_fract_x
_atom_site_fract_y
_atom_site_fract_z
_atom_site_U_iso_or_equiv
_atom_site_adp_type
_atom_site_occupancy
_atom_site_site_symmetry_order
_atom_site_calc_flag
_atom_site_refinement_flags_posn
_atom_site_refinement_flags_adp
_atom_site_refinement_flags_occupancy
_atom_site_disorder_assembly
_atom_site_disorder_group
Fe01 Fe 0.375000 0.375000 0.65434(8) 0.0912(17) Uani 1 4 d S T P . .
Fe02 Fe 0.30627(4) 0.27439(4) 0.70147(4) 0.0928(10) Uani 1 1 d . . . . .
Fe03 Fe 0.31698(4) 0.31698(4) 0.71433(5) 0.0943(13) Uani 1 2 d S T P . .
Fe04 Fe 0.33948(4) 0.33948(4) 0.80755(5) 0.0953(13) Uani 1 2 d S T P . .
Fe05 Fe 0.39084(4) 0.35916(4) 0.61475(6) 0.0951(13) Uani 1 2 d S T P . .
Fe06 Fe 0.26263(4) 0.36641(4) 0.58958(4) 0.1000(11) Uani 1 1 d . . . . .
Fe07 Fe 0.250000 0.32555(4) 0.57555(4) 0.0976(14) Uani 1 2 d S T P . .
O1B O 0.3280(2) 0.3280(2) 0.8280(2) 0.086(9) Uani 1 6 d S T P . .
O3B O 0.250000 0.34391(13) 0.59391(13) 0.081(5) Uani 1 2 d S T P . .
O2B O 0.29902(14) 0.29902(14) 0.7064(2) 0.080(4) Uani 1 2 d S T P . .
O14L O 0.34821(18) 0.3741(2) 0.6571(2) 0.112(6) Uani 1 1 d . . . . .
O6L O 0.29412(16) 0.27205(16) 0.67662(16) 0.091(4) Uani 1 1 d . . . . .
O5L O 0.28513(18) 0.26435(19) 0.71691(18) 0.103(4) Uani 1 1 d . . . . .
O4L O 0.32105(17) 0.27213(19) 0.72424(17) 0.097(4) Uani 1 1 d . . . . .
O1L O 0.36523(16) 0.33834(19) 0.81789(16) 0.099(4) Uani 1 1 d . . . . .
O3W O 0.33586(16) 0.33586(16) 0.7234(3) 0.107(6) Uani 1 2 d S T P . .
O8L O 0.30433(17) 0.25628(17) 0.59286(18) 0.097(4) Uani 1 1 d . . . . .
O17L O 0.27858(17) 0.32761(19) 0.57289(17) 0.100(4) Uani 1 1 d . . . . .
O4B O 0.375000 0.375000 0.6272(3) 0.090(7) Uani 1 4 d S T P . .
O10L O 0.2827(2) 0.32911(16) 0.68721(18) 0.104(4) Uani 1 1 d . . . . .
O11L O 0.25969(18) 0.3470(2) 0.63135(16) 0.108(4) Uani 1 1 d . . . . .
O13L O 0.33646(16) 0.38461(19) 0.6307(2) 0.110(4) Uani 1 1 d . . . . .
O2L O 0.3418(2) 0.31617(18) 0.7949(2) 0.124(5) Uani 1 1 d . . . . .
O12L O 0.2737(2) 0.3687(2) 0.6147(2) 0.121(6) Uani 1 1 d . . . . .
O1W O 0.375000 0.375000 0.6832(2) 0.085(7) Uani 1 4 d S T P . .
O2W O 0.31464(15) 0.24747(17) 0.69720(17) 0.104(4) Uani 1 1 d . . . . .
O7L O 0.31333(18) 0.2470(2) 0.61951(18) 0.106(5) Uani 1 1 d . . . . .
O4W O 0.35136(15) 0.35136(15) 0.7840(2) 0.108(6) Uani 1 2 d S T P . .
O16L O 0.28635(15) 0.3546(2) 0.58262(19) 0.118(5) Uani 1 1 d . . . . .
O5W O 0.40815(18) 0.34185(18) 0.6008(2) 0.114(6) Uani 1 2 d S T P . .
O3L O 0.3267(2) 0.3002(2) 0.73315(18) 0.128(6) Uani 1 1 d . . . . .
O9L O 0.3109(2) 0.33638(18) 0.6975(2) 0.117(6) Uani 1 1 d . . . . .
O7W O 0.250000 0.30469(18) 0.55469(18) 0.119(6) Uani 1 2 d S T P . .
C10 C 0.2709(3) 0.2709(3) 0.7232(5) 0.105(10) Uani 1 2 d S T P . .
C12 C 0.2459(2) 0.2712(4) 0.7459(2) 0.085(8) Uani 1 2 d S T P . .
H12 H 0.240301 0.281493 0.740302 0.102 Uiso 1 2 calc R U P . .
C19 C 0.2869(3) 0.3587(3) 0.6414(3) 0.105(7) Uani 1 1 d D . . . .
C9 C 0.3265(3) 0.2830(4) 0.7362(3) 0.105(7) Uani 1 1 d . . . . .
C31 C 0.29195(14) 0.26838(14) 0.6203(2) 0.093(5) Uani 1 1 d D U . . .
C3 C 0.3719(4) 0.3294(3) 0.8294(3) 0.119(10) Uani 1 2 d S TU P . .
C11 C 0.2626(3) 0.2626(3) 0.7388(4) 0.100(9) Uani 1 2 d S T P . .
C14 C 0.3000(3) 0.3487(2) 0.6701(2) 0.083(5) Uani 1 1 d D . . . .
C27 C 0.2908(3) 0.3386(3) 0.5779(3) 0.134(9) Uani 1 1 d D U . . .
C16 C 0.3174(3) 0.3682(3) 0.6497(2) 0.100(7) Uani 1 1 d D . . . .
C30 C 0.29215(16) 0.26875(15) 0.6395(2) 0.088(5) Uani 1 1 d D U . . .
H30 H 0.300030 0.260832 0.646115 0.106 Uiso 1 1 calc R U . . .
C18 C 0.3028(3) 0.3675(2) 0.6373(2) 0.087(6) Uani 1 1 d D . . . .
H18 H 0.304064 0.373216 0.625778 0.104 Uiso 1 1 calc R U . . .
C17 C 0.3362(4) 0.3760(3) 0.6474(3) 0.119(9) Uani 1 1 d D . . . .
C20 C 0.2713(2) 0.3602(4) 0.6280(4) 0.131(11) Uani 1 1 d D . . . .
C7 C 0.3303(2) 0.27805(19) 0.75486(19) 0.108(7) Uani 1 1 d D . . . .
C28 C 0.2820(3) 0.2820(3) 0.6684(4) 0.111(9) Uani 1 2 d S TU P . .
C32 C 0.2793(2) 0.2793(2) 0.6109(2) 0.104(8) Uani 1 2 d DS TU P . .
H32 H 0.278128 0.278128 0.598069 0.124 Uiso 1 2 calc R U P . .
C1 C 0.39693(14) 0.32969(15) 0.85307(14) 0.094(8) Uani 1 2 d DS TU P . .
H1 H 0.391968 0.318787 0.858032 0.113 Uiso 1 2 calc R U P . .
C13 C 0.2980(3) 0.3372(2) 0.6868(3) 0.109(8) Uani 1 1 d D . . . .
C26 C 0.3143(2) 0.3143(2) 0.5783(3) 0.098(8) Uani 1 2 d DS TU P . .
H26 H 0.305142 0.305142 0.577030 0.117 Uiso 1 2 calc R U P . .
C4 C 0.3432(3) 0.2996(3) 0.7996(3) 0.17(2) Uani 1 2 d S T P . .
C15 C 0.3152(3) 0.3580(3) 0.6665(3) 0.116(7) Uani 1 1 d D . . . .
H15 H 0.324832 0.357966 0.675236 0.139 Uiso 1 1 calc R U . . .
C8 C 0.3274(3) 0.2600(2) 0.7600(2) 0.113(10) Uani 1 2 d DS T P . .
H8 H 0.323444 0.251262 0.751262 0.135 Uiso 1 2 calc R U P . .
C25 C 0.30935(18) 0.33273(18) 0.5793(3) 0.125(7) Uani 1 1 d D U . . .
C21 C 0.2851(3) 0.3492(2) 0.6584(3) 0.095(7) Uani 1 1 d D . . . .
H21 H 0.273960 0.343310 0.661553 0.114 Uiso 1 1 calc R U . . .
C24 C 0.32184(18) 0.34520(19) 0.5864(2) 0.140(8) Uani 1 1 d D U . . .
H24 H 0.318044 0.357224 0.589396 0.169 Uiso 1 1 calc R U . . .
C33 C 0.3036(3) 0.2565(3) 0.6101(4) 0.128(8) Uani 1 1 d . U . . .
C29 C 0.2808(2) 0.2808(2) 0.6488(3) 0.109(8) Uani 1 2 d DS TU P . .
C6 C 0.33497(19) 0.29125(19) 0.76789(19) 0.105(7) Uani 1 1 d D . . . .
H6 H 0.336253 0.303663 0.764386 0.126 Uiso 1 1 calc R U . . .
C23 C 0.33996(17) 0.33996(17) 0.5890(2) 0.123(9) Uani 1 2 d DS TU P . .
C5 C 0.33774(19) 0.2861(2) 0.7861(2) 0.111(10) Uani 1 2 d DS T P . .
C2 C 0.38893(14) 0.33773(13) 0.83773(13) 0.113(9) Uani 1 2 d DS TU P . .
O15L O 0.37058(15) 0.34890(16) 0.59932(16) 0.096(4) Uani 1 1 d D . . . .
C22 C 0.3531(2) 0.3531(2) 0.5947(3) 0.138(11) Uani 1 2 d DS TU P . .
O6W O 0.27625(16) 0.39204(15) 0.58574(17) 0.098(4) Uani 1 1 d . . . . .

loop_
_atom_site_aniso_label
_atom_site_aniso_U_11
_atom_site_aniso_U_22
_atom_site_aniso_U_33
_atom_site_aniso_U_23
_atom_site_aniso_U_13
_atom_site_aniso_U_12
Fe01 0.092(3) 0.092(3) 0.091(4) 0.000 0.000 -0.001(3)
Fe02 0.095(2) 0.096(2) 0.088(2) 0.0013(15) -0.0042(15) 0.0027(16)
Fe03 0.0936(18) 0.0936(18) 0.096(3) -0.0028(16) -0.0028(16) -0.002(2)
Fe04 0.0969(19) 0.0969(19) 0.092(3) 0.0013(16) 0.0013(16) -0.006(2)
Fe05 0.0945(19) 0.0945(19) 0.096(3) -0.0014(16) 0.0014(16) -0.008(2)
Fe06 0.098(2) 0.102(2) 0.100(2) 0.0032(17) 0.0003(17) 0.0047(17)
Fe07 0.102(3) 0.0954(19) 0.0954(19) 0.008(2) -0.0018(16) 0.0018(16)
O1B 0.086(9) 0.086(9) 0.086(9) 0.033(11) 0.033(11) 0.033(11)
O3B 0.127(14) 0.058(6) 0.058(6) -0.002(7) 0.022(6) -0.022(6)
O2B 0.067(6) 0.067(6) 0.104(13) -0.007(6) -0.007(6) 0.000(8)
O14L 0.054(8) 0.185(15) 0.098(12) -0.002(10) 0.013(7) -0.028(9)
O6L 0.088(9) 0.098(10) 0.086(9) 0.031(7) -0.015(7) -0.017(7)
O5L 0.088(10) 0.129(12) 0.092(9) 0.023(8) 0.003(8) -0.029(9)
O4L 0.085(9) 0.132(12) 0.073(9) 0.012(8) -0.025(7) -0.023(8)
O1L 0.061(8) 0.157(13) 0.078(9) 0.021(8) 0.002(7) -0.001(7)
O3W 0.083(8) 0.083(8) 0.154(17) -0.031(8) -0.031(8) 0.009(9)
O8L 0.102(10) 0.102(10) 0.087(9) -0.040(8) 0.015(8) 0.010(7)
O17L 0.107(10) 0.113(11) 0.080(9) 0.011(8) 0.010(7) -0.014(8)
O4B 0.091(11) 0.091(11) 0.088(17) 0.000 0.000 0.041(13)
O10L 0.114(11) 0.063(8) 0.136(12) 0.036(7) 0.026(9) -0.002(8)
O11L 0.076(9) 0.175(14) 0.075(9) -0.012(8) -0.032(7) 0.006(9)
O13L 0.062(8) 0.142(13) 0.125(12) -0.001(10) -0.003(8) -0.015(7)
O2L 0.164(14) 0.082(10) 0.125(11) -0.063(11) -0.008(10) 0.006(9)
O12L 0.138(15) 0.146(15) 0.080(11) 0.008(9) -0.017(9) -0.005(11)
O1W 0.112(11) 0.112(11) 0.031(12) 0.000 0.000 0.028(14)
O2W 0.072(8) 0.100(10) 0.139(11) 0.011(8) -0.006(7) 0.008(7)
O7L 0.086(10) 0.135(12) 0.095(10) -0.008(8) 0.018(8) 0.040(9)
O4W 0.109(9) 0.109(9) 0.106(14) 0.017(7) 0.017(7) -0.040(11)
O16L 0.058(8) 0.166(15) 0.130(12) -0.053(10) 0.012(7) -0.006(8)
O5W 0.117(9) 0.117(9) 0.110(15) -0.004(8) 0.004(8) 0.010(11)
O3L 0.179(15) 0.132(13) 0.072(9) 0.016(9) -0.051(9) 0.035(11)
O9L 0.141(13) 0.085(10) 0.125(12) 0.021(8) -0.076(10) 0.008(9)
O7W 0.093(14) 0.133(10) 0.133(10) -0.005(12) -0.006(8) 0.006(8)
C10 0.095(15) 0.095(15) 0.12(3) -0.006(16) -0.006(16) -0.01(2)
C12 0.071(11) 0.11(2) 0.071(11) 0.001(11) 0.030(16) 0.001(11)
C19 0.082(18) 0.110(17) 0.12(2) 0.018(14) -0.024(14) -0.041(13)
C9 0.087(15) 0.15(2) 0.076(17) 0.043(17) -0.022(12) -0.009(15)
C31 0.081(12) 0.086(13) 0.112(15) 0.003(12) 0.019(11) 0.003(10)
C3 0.10(2) 0.128(16) 0.128(16) 0.00(2) -0.003(13) -0.003(13)
C11 0.107(16) 0.107(16) 0.09(2) -0.013(12) -0.013(12) -0.05(2)
C14 0.078(15) 0.062(13) 0.108(16) -0.003(12) -0.007(14) -0.008(11)
C27 0.21(3) 0.078(16) 0.117(17) -0.046(13) -0.046(18) -0.003(18)
C16 0.14(2) 0.102(16) 0.053(13) 0.012(11) -0.031(14) -0.037(14)
C30 0.103(13) 0.086(13) 0.076(13) -0.008(10) -0.001(11) -0.014(10)
C18 0.092(15) 0.101(15) 0.068(13) 0.001(10) -0.015(12) 0.036(13)
C17 0.17(3) 0.102(18) 0.09(2) -0.051(16) 0.039(19) 0.00(2)
C20 0.022(12) 0.13(2) 0.24(4) -0.03(2) 0.000(18) -0.009(12)
C7 0.115(17) 0.097(17) 0.11(2) -0.017(15) 0.012(13) 0.049(14)
C28 0.120(14) 0.120(14) 0.09(2) 0.029(13) 0.029(13) -0.01(2)
C32 0.105(13) 0.105(13) 0.10(2) 0.028(11) 0.028(11) -0.012(17)
C1 0.103(12) 0.076(18) 0.103(12) -0.011(10) 0.004(17) 0.011(10)
C13 0.11(2) 0.053(13) 0.16(2) 0.050(14) 0.044(17) -0.019(13)
C26 0.117(13) 0.117(13) 0.058(16) 0.008(10) 0.008(10) -0.007(18)
C4 0.07(2) 0.22(4) 0.22(4) -0.18(5) 0.018(12) 0.018(12)
C15 0.12(2) 0.092(16) 0.13(2) -0.020(15) -0.019(16) 0.011(15)
C8 0.061(18) 0.138(17) 0.138(17) 0.04(2) 0.004(13) 0.004(13)
C25 0.153(18) 0.101(15) 0.120(15) 0.033(13) -0.010(14) -0.023(15)
C21 0.081(17) 0.069(14) 0.135(19) -0.028(13) 0.060(15) -0.024(11)
C24 0.125(17) 0.146(18) 0.150(18) 0.027(15) 0.007(15) -0.038(16)
C33 0.109(19) 0.117(19) 0.16(2) -0.055(18) -0.017(18) -0.001(14)
C29 0.125(13) 0.125(13) 0.076(18) 0.021(11) 0.021(11) -0.036(17)
C6 0.077(14) 0.107(18) 0.13(2) -0.026(16) -0.001(12) 0.032(12)
C23 0.139(14) 0.139(14) 0.090(18) -0.027(11) -0.027(11) -0.05(2)
C5 0.08(2) 0.128(16) 0.128(16) 0.01(3) 0.005(13) 0.005(13)
C2 0.11(2) 0.113(13) 0.113(13) -0.046(17) -0.019(10) -0.019(10)
O15L 0.089(9) 0.107(9) 0.092(9) -0.010(7) -0.046(7) -0.020(7)
C22 0.166(16) 0.166(16) 0.082(18) -0.052(12) -0.052(12) -0.04(2)
O6W 0.089(9) 0.079(8) 0.126(11) 0.009(7) 0.021(7) -0.003(7)

loop_
_atom_type_symbol
_atom_type_description
_atom_type_scat_dispersion_real
_atom_type_scat_dispersion_imag
_atom_type_scat_source
C C 0.0024 0.0017 'International Tables Vol C Tables 4.2.6.8 and 6.1.1.4'
H H 0.0000 0.0000 'International Tables Vol C Tables 4.2.6.8 and 6.1.1.4'
Fe Fe 0.3051 0.8883 'International Tables Vol C Tables 4.2.6.8 and 6.1.1.4'
O O 0.0086 0.0064 'International Tables Vol C Tables 4.2.6.8 and 6.1.1.4'

loop_
_geom_angle_atom_site_label_1
_geom_angle_atom_site_label_2
_geom_angle_atom_site_label_3
_geom_angle
_geom_angle_site_symmetry_1
_geom_angle_site_symmetry_3
_geom_angle_publ_flag
O14L Fe01 O14L 85.5(10) 157_665 26_554 ?
O14L Fe01 O14L 168.2(9) 26_554 . ?
O14L Fe01 O14L 168.3(9) 157_665 110 ?
O14L Fe01 O14L 85.5(10) 110 . ?
O14L Fe01 O14L 93.3(10) 157_665 . ?
O14L Fe01 O14L 93.3(10) 26_554 110 ?
O14L Fe01 O4B 95.9(5) . . ?
O14L Fe01 O4B 95.9(5) 157_665 . ?
O14L Fe01 O4B 95.9(5) 110 . ?
O14L Fe01 O4B 95.9(5) 26_554 . ?
O14L Fe01 O1W 84.1(5) 157_665 . ?
O14L Fe01 O1W 84.1(5) . . ?
O14L Fe01 O1W 84.1(5) 110 . ?
O14L Fe01 O1W 84.1(5) 26_554 . ?
O4B Fe01 O1W 180.0 . . ?
O2B Fe02 O6L 97.3(6) . . ?
O2B Fe02 O5L 91.4(6) . . ?
O2B Fe02 O4L 94.1(6) . . ?
O2B Fe02 O10L 92.5(6) . 110 ?
O2B Fe02 O2W 177.6(6) . . ?
O6L Fe02 O5L 97.6(5) . . ?
O6L Fe02 O10L 85.8(5) . 110 ?
O6L Fe02 O2W 85.1(5) . . ?
O5L Fe02 O10L 174.5(6) . 110 ?
O5L Fe02 O2W 88.0(5) . . ?
O4L Fe02 O6L 168.2(6) . . ?
O4L Fe02 O5L 85.3(5) . . ?
O4L Fe02 O10L 90.4(5) . 110 ?
O4L Fe02 O2W 83.6(5) . . ?
O10L Fe02 O2W 87.9(5) 110 . ?
O2B Fe03 O3W 178.6(8) . . ?
O2B Fe03 O3L 91.7(6) . 110 ?
O2B Fe03 O3L 91.8(6) . . ?
O3L Fe03 O3W 87.2(7) . . ?
O3L Fe03 O3W 87.2(7) 110 . ?
O3L Fe03 O3L 87.7(9) . 110 ?
O9L Fe03 O2B 98.7(6) . . ?
O9L Fe03 O2B 98.7(6) 110 . ?
O9L Fe03 O3W 82.3(6) 110 . ?
O9L Fe03 O3W 82.4(6) . . ?
O9L Fe03 O3L 92.3(7) . 110 ?
O9L Fe03 O3L 92.3(7) 110 . ?
O9L Fe03 O3L 169.6(7) . . ?
O9L Fe03 O3L 169.6(7) 110 110 ?
O9L Fe03 O9L 85.9(10) 110 . ?
O1B Fe04 O1L 95.7(8) . . ?
O1B Fe04 O1L 95.7(8) . 110 ?
O1B Fe04 O2L 91.3(9) . . ?
O1B Fe04 O2L 91.3(9) . 110 ?
O1B Fe04 O4W 176.9(11) . . ?
O1L Fe04 O1L 86.4(8) 110 . ?
O1L Fe04 O4W 86.5(5) 110 . ?
O1L Fe04 O4W 86.5(5) . . ?
O2L Fe04 O1L 93.4(6) . . ?
O2L Fe04 O1L 172.9(7) . 110 ?
O2L Fe04 O1L 172.9(7) 110 . ?
O2L Fe04 O1L 93.4(6) 110 110 ?
O2L Fe04 O2L 85.9(10) . 110 ?
O2L Fe04 O4W 86.4(7) . . ?
O2L Fe04 O4W 86.4(7) 110 . ?
O4B Fe05 O13L 94.9(6) . 110 ?
O4B Fe05 O13L 94.9(6) . 26_554 ?
O4B Fe05 O5W 179.4(9) . . ?
O4B Fe05 O15L 92.8(5) . 157_665 ?
O4B Fe05 O15L 92.8(5) . . ?
O13L Fe05 O13L 92.0(8) 26_554 110 ?
O5W Fe05 O13L 85.5(6) . 110 ?
O5W Fe05 O13L 85.5(6) . 26_554 ?
O15L Fe05 O13L 81.7(5) . 110 ?
O15L Fe05 O13L 170.5(6) . 26_554 ?
O15L Fe05 O13L 81.7(5) 157_665 26_554 ?
O15L Fe05 O13L 170.5(6) 157_665 110 ?
O15L Fe05 O5W 86.9(5) . . ?
O15L Fe05 O5W 86.9(5) 157_665 . ?
O15L Fe05 O15L 103.6(7) 157_665 . ?
O3B Fe06 O11L 91.7(5) . 18_545 ?
O3B Fe06 O12L 96.5(6) . . ?
O3B Fe06 O7L 94.8(5) . 131_655 ?
O3B Fe06 O16L 95.1(5) . . ?
O3B Fe06 O6W 177.6(5) . . ?
O11L Fe06 O7L 85.1(6) 18_545 131_655 ?
O11L Fe06 O6W 86.5(5) 18_545 . ?
O12L Fe06 O11L 92.0(6) . 18_545 ?
O12L Fe06 O7L 168.4(7) . 131_655 ?
O12L Fe06 O6W 82.0(6) . . ?
O7L Fe06 O6W 86.6(5) 131_655 . ?
O16L Fe06 O11L 173.0(6) . 18_545 ?
O16L Fe06 O12L 85.4(6) . . ?
O16L Fe06 O7L 96.1(6) . 131_655 ?
O16L Fe06 O6W 86.7(6) . . ?
O3B Fe07 O8L 95.7(4) . 110 ?
O3B Fe07 O8L 95.7(4) . 131_655 ?
O3B Fe07 O17L 90.9(4) . . ?
O3B Fe07 O17L 90.9(4) . 18_545 ?
O3B Fe07 O7W 180.0(7) . . ?
O8L Fe07 O8L 168.7(8) 131_655 110 ?
O8L Fe07 O17L 96.2(5) 131_655 . ?
O8L Fe07 O17L 83.6(5) 131_655 18_545 ?
O8L Fe07 O17L 83.6(5) 110 . ?
O8L Fe07 O17L 96.2(5) 110 18_545 ?
O8L Fe07 O7W 84.3(4) 110 . ?
O8L Fe07 O7W 84.3(4) 131_655 . ?
O17L Fe07 O17L 178.3(9) 18_545 . ?
O17L Fe07 O7W 89.1(4) 18_545 . ?
O17L Fe07 O7W 89.1(4) . . ?
Fe04 O1B Fe04 119.67(18) 33_545 . ?
Fe04 O1B Fe04 119.67(18) 33_545 53_455 ?
Fe04 O1B Fe04 119.67(18) 53_455 . ?
Fe06 O3B Fe06 121.2(7) 18_545 . ?
Fe07 O3B Fe06 119.4(4) . 18_545 ?
Fe07 O3B Fe06 119.4(4) . . ?
Fe02 O2B Fe02 119.2(8) 110 . ?
Fe02 O2B Fe03 120.3(4) . . ?
Fe02 O2B Fe03 120.3(4) 110 . ?
C17 O14L Fe01 134.5(16) . . ?
C28 O6L Fe02 131.9(17) . . ?
C10 O5L Fe02 135(2) . . ?
C9 O4L Fe02 135.0(15) . . ?
C3 O1L Fe04 133(2) . . ?
C33 O8L Fe07 130.7(15) . 104_566 ?
C27 O17L Fe07 136.5(14) . . ?
Fe05 O4B Fe01 119.1(6) 26_554 . ?
Fe05 O4B Fe01 119.1(6) . . ?
Fe05 O4B Fe05 121.8(12) . 26_554 ?
C13 O10L Fe02 130.7(13) . 110 ?
C20 O11L Fe06 128.1(14) . 18_545 ?
C17 O13L Fe05 127.7(13) . 26_554 ?
C4 O2L Fe04 136(2) . . ?
C20 O12L Fe06 131.4(18) . . ?
C33 O7L Fe06 133.1(16) . 104_566 ?
C27 O16L Fe06 134.0(14) . . ?
C9 O3L Fe03 136.9(15) . . ?
C13 O9L Fe03 128.3(13) . . ?
O5L C10 O5L 121(4) . 110 ?
O5L C10 C11 119.3(19) . . ?
O5L C10 C11 119.3(19) 110 . ?
C11 C12 H12 123.1 . . ?
C11 C12 H12 123.1 53_455 . ?
C11 C12 C11 114(3) 53_455 . ?
C18 C19 C20 118.1(19) . . ?
C18 C19 C21 120.1(13) . . ?
C21 C19 C20 122(2) . . ?
O4L C9 O3L 120.5(19) . . ?
O4L C9 C7 125(2) . . ?
O3L C9 C7 114(2) . . ?
C30 C31 C33 122.0(15) . . ?
C32 C31 C30 119.1(9) . . ?
C32 C31 C33 118.8(16) . . ?
O1L C3 O1L 129(4) . 139_545 ?
O1L C3 C2 114.1(19) . . ?
O1L C3 C2 114.1(19) 139_545 . ?
C10 C11 C12 116.9(16) . . ?
C10 C11 C12 116.9(16) . 33_545 ?
C12 C11 C12 126(3) 33_545 . ?
C15 C14 C13 122(2) . . ?
C15 C14 C21 121.8(14) . . ?
C21 C14 C13 116(2) . . ?
O17L C27 C25 120(2) . . ?
O16L C27 O17L 119(2) . . ?
O16L C27 C25 120.5(18) . . ?
C18 C16 C17 129.8(19) . . ?
C18 C16 C15 116.6(13) . . ?
C15 C16 C17 113.1(19) . . ?
C31 C30 H30 120.2 . . ?
C29 C30 C31 119.7(9) . . ?
C29 C30 H30 120.2 . . ?
C19 C18 C16 121.7(13) . . ?
C19 C18 H18 119.1 . . ?
C16 C18 H18 119.1 . . ?
O14L C17 O13L 127(2) . . ?
O14L C17 C16 126(2) . . ?
O13L C17 C16 107(2) . . ?
O11L C20 C19 108(2) . . ?
O12L C20 O11L 130(2) . . ?
O12L C20 C19 118(2) . . ?
C8 C7 C9 117.8(15) . . ?
C8 C7 C6 120.6(9) . . ?
C6 C7 C9 121.4(15) . . ?
O6L C28 O6L 124(3) . 110 ?
O6L C28 C29 118.0(14) 110 . ?
O6L C28 C29 118.0(14) . . ?
C31 C32 C31 120.7(13) 110 . ?
C31 C32 H32 119.6 110 . ?
C31 C32 H32 119.6 . . ?
C2 C1 H1 120.1 58_545 . ?
C2 C1 H1 120.1 . . ?
C2 C1 C2 119.8(7) 58_545 . ?
O10L C13 C14 112(2) . . ?
O9L C13 O10L 129.8(17) . . ?
O9L C13 C14 118(2) . . ?
C25 C26 H26 120.2 110 . ?
C25 C26 H26 120.2 . . ?
C25 C26 C25 119.5(14) 110 . ?
O2L C4 O2L 120(3) . 139_545 ?
O2L C4 C5 116.8(17) . . ?
O2L C4 C5 116.7(17) 139_545 . ?
C14 C15 C16 121.3(14) . . ?
C14 C15 H15 119.4 . . ?
C16 C15 H15 119.4 . . ?
C7 C8 C7 119.4(14) . 139_545 ?
C7 C8 H8 120.3 . . ?
C7 C8 H8 120.3 139_545 . ?
C26 C25 C27 122.2(14) . . ?
C24 C25 C27 116.9(13) . . ?
C24 C25 C26 118.9(9) . . ?
C19 C21 H21 120.9 . . ?
C14 C21 C19 118.2(13) . . ?
C14 C21 H21 120.9 . . ?
C25 C24 H24 120.1 . . ?
C25 C24 C23 119.7(9) . . ?
C23 C24 H24 120.1 . . ?
O8L C33 C31 124(2) . . ?
O7L C33 O8L 123(2) . . ?
O7L C33 C31 114(2) . . ?
C30 C29 C30 121.3(13) 110 . ?
C30 C29 C28 119.3(7) 110 . ?
C30 C29 C28 119.3(7) . . ?
C7 C6 H6 120.0 . . ?
C7 C6 C5 119.9(9) . . ?
C5 C6 H6 120.0 . . ?
C24 C23 C24 120.3(13) 110 . ?
C24 C23 C22 119.8(6) 110 . ?
C24 C23 C22 119.8(6) . . ?
C6 C5 C4 120.3(7) 139_545 . ?
C6 C5 C4 120.3(7) . . ?
C6 C5 C6 119.4(14) 139_545 . ?
C1 C2 C3 119.9(3) 79 . ?
C1 C2 C3 119.9(3) . . ?
C1 C2 C1 120.1(7) 79 . ?
C22 O15L Fe05 138.7(11) . . ?
O15L C22 C23 124.0(9) 110 . ?
O15L C22 C23 124.0(9) . . ?
O15L C22 O15L 111.1(16) . 110 ?

loop_
_geom_bond_atom_site_label_1
_geom_bond_atom_site_label_2
_geom_bond_distance
_geom_bond_site_symmetry_2
_geom_bond_publ_flag
Fe01 O14L 1.974(14) 157_665 ?
Fe01 O14L 1.974(14) 110 ?
Fe01 O14L 1.975(14) . ?
Fe01 O14L 1.974(14) 26_554 ?
Fe01 O4B 1.99(2) . ?
Fe01 O1W 2.111(19) . ?
Fe02 O2B 1.915(9) . ?
Fe02 O6L 2.034(13) . ?
Fe02 O5L 2.054(14) . ?
Fe02 O4L 1.995(14) . ?
Fe02 O10L 2.064(13) 110 ?
Fe02 O2W 2.089(13) . ?
Fe03 O2B 1.950(15) . ?
Fe03 O3W 2.067(17) . ?
Fe03 O3L 1.980(15) . ?
Fe03 O3L 1.980(15) 110 ?
Fe03 O9L 1.934(14) 110 ?
Fe03 O9L 1.934(14) . ?
Fe04 O1B 1.914(7) . ?
Fe04 O1L 2.035(13) . ?
Fe04 O1L 2.035(13) 110 ?
Fe04 O2L 1.949(14) 110 ?
Fe04 O2L 1.949(13) . ?
Fe04 O4W 2.121(17) . ?
Fe05 O4B 1.878(12) . ?
Fe05 O13L 2.084(15) 26_554 ?
Fe05 O13L 2.084(15) 110 ?
Fe05 O5W 2.065(19) . ?
Fe05 O15L 2.012(11) . ?
Fe05 O15L 2.011(11) 157_665 ?
Fe06 O3B 1.917(8) . ?
Fe06 O11L 2.041(14) 18_545 ?
Fe06 O12L 2.017(16) . ?
Fe06 O7L 2.061(14) 131_655 ?
Fe06 O16L 2.007(14) . ?
Fe06 O6W 2.144(12) . ?
Fe07 O3B 1.903(15) . ?
Fe07 O8L 2.058(13) 131_655 ?
Fe07 O8L 2.058(13) 110 ?
Fe07 O17L 2.109(14) 18_545 ?
Fe07 O17L 2.109(14) . ?
Fe07 O7W 2.16(2) . ?
O14L C17 1.14(3) . ?
O6L C28 1.297(17) . ?
O5L C10 1.236(19) . ?
O4L C9 1.25(3) . ?
O1L C3 1.176(17) . ?
O8L C33 1.26(3) . ?
O17L C27 1.26(2) . ?
O10L C13 1.27(2) . ?
O11L C20 1.32(2) . ?
O13L C17 1.38(3) . ?
O2L C4 1.268(16) . ?
O12L C20 1.17(3) . ?
O7L C33 1.21(3) . ?
O16L C27 1.26(2) . ?
O3L C9 1.28(2) . ?
O9L C13 1.23(2) . ?
C10 C11 1.43(4) . ?
C12 H12 0.9500 . ?
C12 C11 1.472(19) 53_455 ?
C12 C11 1.472(19) . ?
C19 C18 1.36(2) . ?
C19 C20 1.51(2) . ?
C19 C21 1.43(2) . ?
C9 C7 1.44(2) . ?
C31 C30 1.407(12) . ?
C31 C32 1.405(10) . ?
C31 C33 1.43(3) . ?
C3 C2 1.51(4) . ?
C14 C13 1.492(18) . ?
C14 C15 1.33(2) . ?
C14 C21 1.39(2) . ?
C27 C25 1.43(2) . ?
C16 C18 1.40(2) . ?
C16 C17 1.50(2) . ?
C16 C15 1.45(2) . ?
C30 H30 0.9500 . ?
C30 C29 1.391(10) . ?
C18 H18 0.9500 . ?
C7 C8 1.392(10) . ?
C7 C6 1.401(12) . ?
C28 C29 1.44(4) . ?
C32 H32 0.9500 . ?
C1 H1 0.9500 . ?
C1 C2 1.398(5) . ?
C1 C2 1.398(5) 58_545 ?
C26 H26 0.9500 . ?
C26 C25 1.402(10) . ?
C26 C25 1.402(10) 110 ?
C4 C5 1.45(4) . ?
C15 H15 0.9500 . ?
C8 H8 0.9500 . ?
C25 C24 1.393(12) . ?
C21 H21 0.9500 . ?
C24 H24 0.9500 . ?
C24 C23 1.395(10) . ?
C6 H6 0.9500 . ?
C6 C5 1.402(10) . ?
C23 C22 1.420(16) . ?
O15L C22 1.362(12) . ?

loop_
_geom_torsion_atom_site_label_1
_geom_torsion_atom_site_label_2
_geom_torsion_atom_site_label_3
_geom_torsion_atom_site_label_4
_geom_torsion
_geom_torsion_site_symmetry_1
_geom_torsion_site_symmetry_2
_geom_torsion_site_symmetry_3
_geom_torsion_site_symmetry_4
_geom_torsion_publ_flag
Fe01 O14L C17 O13L -19(4) . . . . ?
Fe01 O14L C17 C16 155.2(16) . . . . ?
Fe02 O6L C28 O6L -15(4) . . . 110 ?
Fe02 O6L C28 C29 158.3(16) . . . . ?
Fe02 O5L C10 O5L 19(5) . . . 110 ?
Fe02 O5L C10 C11 -156.5(18) . . . . ?
Fe02 O4L C9 O3L -17(3) . . . . ?
Fe02 O4L C9 C7 152.7(14) . . . . ?
Fe02 O10L C13 O9L -18(4) 110 . . . ?
Fe02 O10L C13 C14 159.4(12) 110 . . . ?
Fe03 O3L C9 O4L 11(3) . . . . ?
Fe03 O3L C9 C7 -160.2(15) . . . . ?
Fe03 O9L C13 O10L 23(4) . . . . ?
Fe03 O9L C13 C14 -154.1(14) . . . . ?
Fe04 O1L C3 O1L 1(5) . . . 139_545 ?
Fe04 O1L C3 C2 -157.2(12) . . . . ?
Fe04 O2L C4 O2L 5(5) . . . 139_545 ?
Fe04 O2L C4 C5 157.0(13) . . . . ?
Fe05 O13L C17 O14L 17(3) 26_554 . . . ?
Fe05 O13L C17 C16 -158.0(12) 26_554 . . . ?
Fe05 O15L C22 C23 -155.2(10) . . . . ?
Fe05 O15L C22 O15L 14(4) . . . 110 ?
Fe06 O11L C20 O12L -15(4) 18_545 . . . ?
Fe06 O11L C20 C19 -172.2(13) 18_545 . . . ?
Fe06 O12L C20 O11L -5(5) . . . . ?
Fe06 O12L C20 C19 150.9(16) . . . . ?
Fe06 O7L C33 O8L 32(3) 104_566 . . . ?
Fe06 O7L C33 C31 -144.9(13) 104_566 . . . ?
Fe06 O16L C27 O17L 16(3) . . . . ?
Fe06 O16L C27 C25 -159.9(15) . . . . ?
Fe07 O8L C33 O7L -27(3) 104_566 . . . ?
Fe07 O8L C33 C31 149.9(10) 104_566 . . . ?
Fe07 O17L C27 O16L -18(3) . . . . ?
Fe07 O17L C27 C25 157.7(14) . . . . ?
O6L C28 C29 C30 2(4) . . . . ?
O6L C28 C29 C30 -2(4) 110 . . 110 ?
O6L C28 C29 C30 -176(2) . . . 110 ?
O6L C28 C29 C30 176(2) 110 . . . ?
O5L C10 C11 C12 178(3) . . . . ?
O5L C10 C11 C12 3(4) 110 . . . ?
O5L C10 C11 C12 -178(3) 110 . . 33_545 ?
O5L C10 C11 C12 -3(4) . . . 33_545 ?
O4L C9 C7 C8 -1(3) . . . . ?
O4L C9 C7 C6 -174.7(17) . . . . ?
O1L C3 C2 C1 172.0(17) . . . . ?
O1L C3 C2 C1 -172.0(17) 139_545 . . 79 ?
O1L C3 C2 C1 -10.2(14) . . . 79 ?
O1L C3 C2 C1 10.2(14) 139_545 . . . ?
O17L C27 C25 C26 -11(3) . . . . ?
O17L C27 C25 C24 -174.8(18) . . . . ?
O13L Fe05 O4B Fe01 -46.2(4) 26_554 . . . ?
O13L Fe05 O4B Fe01 46.2(4) 110 . . . ?
O13L Fe05 O4B Fe05 133.8(4) 26_554 . . 26_554 ?
O13L Fe05 O4B Fe05 -133.8(4) 110 . . 26_554 ?
O2L C4 C5 C6 -165.9(19) . . . 139_545 ?
O2L C4 C5 C6 -13.2(18) 139_545 . . 139_545 ?
O2L C4 C5 C6 166.0(19) 139_545 . . . ?
O2L C4 C5 C6 13.2(18) . . . . ?
O16L C27 C25 C26 165(2) . . . . ?
O16L C27 C25 C24 1(3) . . . . ?
O3L C9 C7 C8 169.4(19) . . . . ?
O3L C9 C7 C6 -4(3) . . . . ?
C9 C7 C8 C7 -177.8(14) . . . 139_545 ?
C9 C7 C6 C5 177.0(14) . . . . ?
C31 C30 C29 C30 2(3) . . . 110 ?
C31 C30 C29 C28 -175.6(17) . . . . ?
C11 C12 C11 C10 -176.6(17) 53_455 . . . ?
C11 C12 C11 C12 5(5) 53_455 . . 33_545 ?
C27 C25 C24 C23 176.7(15) . . . . ?
C30 C31 C32 C31 7(3) . . . 110 ?
C30 C31 C33 O8L -176.8(17) . . . . ?
C30 C31 C33 O7L -0.1(14) . . . . ?
C18 C19 C20 O11L 161(2) . . . . ?
C18 C19 C20 O12L 1(4) . . . . ?
C18 C19 C21 C14 -2(3) . . . . ?
C18 C16 C17 O14L -169(2) . . . . ?
C18 C16 C17 O13L 6(3) . . . . ?
C18 C16 C15 C14 -1(3) . . . . ?
C17 C16 C18 C19 176(2) . . . . ?
C17 C16 C15 C14 -173.7(18) . . . . ?
C20 C19 C18 C16 173.9(19) . . . . ?
C20 C19 C21 C14 -178.8(19) . . . . ?
C7 C6 C5 C4 177.9(12) . . . . ?
C7 C6 C5 C6 -3(2) . . . 139_545 ?
C32 C31 C30 C29 -4(2) . . . . ?
C32 C31 C33 O8L 6.7(18) . . . . ?
C32 C31 C33 O7L -177(2) . . . . ?
C13 C14 C15 C16 176.1(18) . . . . ?
C13 C14 C21 C19 -174.7(18) . . . . ?
C26 C25 C24 C23 12(2) . . . . ?
C15 C14 C13 O10L -177.9(18) . . . . ?
C15 C14 C13 O9L 0(3) . . . . ?
C15 C14 C21 C19 5(3) . . . . ?
C15 C16 C18 C19 5(3) . . . . ?
C15 C16 C17 O14L 3(3) . . . . ?
C15 C16 C17 O13L 177.7(17) . . . . ?
C8 C7 C6 C5 4(2) . . . . ?
C25 C26 C25 C27 178.3(14) 110 . . . ?
C25 C26 C25 C24 -18(4) 110 . . . ?
C25 C24 C23 C24 -7(2) . . . 110 ?
C25 C24 C23 C22 174.6(13) . . . . ?
C21 C19 C18 C16 -3(3) . . . . ?
C21 C19 C20 O11L -22(3) . . . . ?
C21 C19 C20 O12L 178(2) . . . . ?
C21 C14 C13 O10L 2(3) . . . . ?
C21 C14 C13 O9L 179.6(18) . . . . ?
C21 C14 C15 C16 -4(3) . . . . ?
C24 C23 C22 O15L 5.5(18) . . . 110 ?
C24 C23 C22 O15L 173(2) . . . . ?
C24 C23 C22 O15L -173(2) 110 . . 110 ?
C24 C23 C22 O15L -5.5(18) 110 . . . ?
C33 C31 C30 C29 179.2(15) . . . . ?
C33 C31 C32 C31 -176.4(14) . . . 110 ?
C6 C7 C8 C7 -4(3) . . . 139_545 ?
C2 C1 C2 C3 -177.9(9) 58_545 . . . ?
C2 C1 C2 C1 4(2) 58_545 . . 79 ?
O15L Fe05 O4B Fe01 128.1(4) . . . . ?
O15L Fe05 O4B Fe01 -128.1(4) 157_665 . . . ?
O15L Fe05 O4B Fe05 -51.9(4) . . . 26_554 ?
O15L Fe05 O4B Fe05 51.9(4) 157_665 . . 26_554 ?

loop_
_smtbx_masks_void_nr
_smtbx_masks_void_average_x
_smtbx_masks_void_average_y
_smtbx_masks_void_average_z
_smtbx_masks_void_volume
_smtbx_masks_void_count_electrons
_smtbx_masks_void_content
1 -0.148 -0.835 -0.523 256592.1 48881.1 ?
2 0.034 0.034 0.216 80.6 0.0 ?
3 0.034 0.216 0.034 80.6 0.0 ?
4 -0.034 0.284 0.466 80.6 0.0 ?
5 -0.034 0.466 0.284 80.6 0.0 ?
6 0.034 0.534 0.716 80.6 0.0 ?
7 0.034 0.716 0.534 80.6 0.0 ?
8 -0.034 0.784 0.966 80.6 0.0 ?
9 -0.034 0.966 0.784 80.6 0.0 ?
10 0.067 0.067 0.369 74.8 0.0 ?
11 0.067 0.183 0.881 74.8 0.0 ?
12 0.067 0.381 0.683 74.8 0.0 ?
13 0.067 0.369 0.067 74.8 0.0 ?
14 0.067 0.567 0.869 74.8 0.0 ?
15 0.067 0.683 0.381 74.8 0.0 ?
16 0.067 0.881 0.183 74.8 0.0 ?
17 0.067 0.869 0.567 74.8 0.0 ?
18 0.119 0.317 0.433 74.8 0.0 ?
19 0.119 0.433 0.317 74.8 0.0 ?
20 0.119 0.817 0.933 74.8 0.0 ?
21 0.119 0.933 0.817 74.8 0.0 ?
22 0.125 0.125 0.125 89.7 0.0 ?
23 0.125 0.625 0.625 89.7 0.0 ?
24 0.131 0.317 0.817 74.8 0.0 ?
25 0.131 0.433 0.933 74.8 0.0 ?
26 0.131 0.817 0.317 74.8 0.0 ?
27 0.131 0.933 0.433 74.8 0.0 ?
28 0.183 0.067 0.881 74.8 0.0 ?
29 0.183 0.183 0.369 74.8 0.0 ?
30 0.183 0.369 0.183 74.8 0.0 ?
31 0.183 0.381 0.567 74.8 0.0 ?
32 0.183 0.567 0.381 74.8 0.0 ?
33 0.183 0.683 0.869 74.8 0.0 ?
34 0.183 0.869 0.683 74.8 0.0 ?
35 0.183 0.881 0.067 74.8 0.0 ?
36 0.216 0.034 0.034 80.6 0.0 ?
37 0.216 0.216 0.216 80.6 0.0 ?
38 0.216 0.534 0.534 80.6 0.0 ?
39 0.216 0.716 0.716 80.6 0.0 ?
40 0.284 0.284 0.784 80.6 0.0 ?
41 0.284 0.466 0.966 80.6 0.0 ?
42 0.284 0.784 0.284 80.6 0.0 ?
43 0.284 0.966 0.466 80.6 0.0 ?
44 0.317 0.131 0.817 74.8 0.0 ?
45 0.317 0.119 0.433 74.8 0.0 ?
46 0.317 0.317 0.631 74.8 0.0 ?
47 0.317 0.433 0.119 74.8 0.0 ?
48 0.317 0.631 0.317 74.8 0.0 ?
49 0.317 0.619 0.933 74.8 0.0 ?
50 0.317 0.817 0.131 74.8 0.0 ?
51 0.317 0.933 0.619 74.8 0.0 ?
52 0.369 0.067 0.067 74.8 0.0 ?
53 0.369 0.183 0.183 74.8 0.0 ?
54 0.369 0.567 0.567 74.8 0.0 ?
55 0.369 0.683 0.683 74.8 0.0 ?
56 0.375 0.375 0.875 89.7 0.0 ?
57 0.375 0.875 0.375 89.7 0.0 ?
58 0.381 0.067 0.683 74.8 0.0 ?
59 0.381 0.183 0.567 74.8 0.0 ?
60 0.381 0.567 0.183 74.8 0.0 ?
61 0.381 0.683 0.067 74.8 0.0 ?
62 0.433 0.119 0.317 74.8 0.0 ?
63 0.433 0.131 0.933 74.8 0.0 ?
64 0.433 0.317 0.119 74.8 0.0 ?
65 0.433 0.433 0.631 74.8 0.0 ?
66 0.433 0.619 0.817 74.8 0.0 ?
67 0.433 0.631 0.433 74.8 0.0 ?
68 0.433 0.817 0.619 74.8 0.0 ?
69 0.433 0.933 0.131 74.8 0.0 ?
70 0.466 0.284 0.966 80.6 0.0 ?
71 0.466 0.466 0.784 80.6 0.0 ?
72 0.466 0.784 0.466 80.6 0.0 ?
73 0.466 0.966 0.284 80.6 0.0 ?
74 0.534 0.034 0.716 80.6 0.0 ?
75 0.534 0.216 0.534 80.6 0.0 ?
76 0.534 0.534 0.216 80.6 0.0 ?
77 0.534 0.716 0.034 80.6 0.0 ?
78 0.567 0.067 0.869 74.8 0.0 ?
79 0.567 0.183 0.381 74.8 0.0 ?
80 0.567 0.381 0.183 74.8 0.0 ?
81 0.567 0.369 0.567 74.8 0.0 ?
82 0.567 0.567 0.369 74.8 0.0 ?
83 0.567 0.683 0.881 74.8 0.0 ?
84 0.567 0.881 0.683 74.8 0.0 ?
85 0.567 0.869 0.067 74.8 0.0 ?
86 0.619 0.317 0.933 74.8 0.0 ?
87 0.619 0.433 0.817 74.8 0.0 ?
88 0.619 0.817 0.433 74.8 0.0 ?
89 0.619 0.933 0.317 74.8 0.0 ?
90 0.625 0.125 0.625 89.7 0.0 ?
91 0.625 0.625 0.125 89.7 0.0 ?
92 0.631 0.317 0.317 74.8 0.0 ?
93 0.631 0.433 0.433 74.8 0.0 ?
94 0.631 0.817 0.817 74.8 0.0 ?
95 0.631 0.933 0.933 74.8 0.0 ?
96 0.683 0.067 0.381 74.8 0.0 ?
97 0.683 0.183 0.869 74.8 0.0 ?
98 0.683 0.369 0.683 74.8 0.0 ?
99 0.683 0.381 0.067 74.8 0.0 ?
100 0.683 0.567 0.881 74.8 0.0 ?
101 0.683 0.683 0.369 74.8 0.0 ?
102 0.683 0.869 0.183 74.8 0.0 ?
103 0.683 0.881 0.567 74.8 0.0 ?
104 0.716 0.034 0.534 80.6 0.0 ?
105 0.716 0.216 0.716 80.6 0.0 ?
106 0.716 0.534 0.034 80.6 0.0 ?
107 0.716 0.716 0.216 80.6 0.0 ?
108 0.784 0.284 0.284 80.6 0.0 ?
109 0.784 0.466 0.466 80.6 0.0 ?
110 0.784 0.784 0.784 80.6 0.0 ?
111 0.784 0.966 0.966 80.6 0.0 ?
112 0.817 0.131 0.317 74.8 0.0 ?
113 0.817 0.119 0.933 74.8 0.0 ?
114 0.817 0.317 0.131 74.8 0.0 ?
115 0.817 0.433 0.619 74.8 0.0 ?
116 0.817 0.631 0.817 74.8 0.0 ?
117 0.817 0.619 0.433 74.8 0.0 ?
118 0.817 0.817 0.631 74.8 0.0 ?
119 0.817 0.933 0.119 74.8 0.0 ?
120 0.869 0.067 0.567 74.8 0.0 ?
121 0.869 0.183 0.683 74.8 0.0 ?
122 0.869 0.567 0.067 74.8 0.0 ?
123 0.869 0.683 0.183 74.8 0.0 ?
124 0.875 0.375 0.375 89.7 0.0 ?
125 0.875 0.875 0.875 89.7 0.0 ?
126 0.881 0.067 0.183 74.8 0.0 ?
127 0.881 0.183 0.067 74.8 0.0 ?
128 0.881 0.567 0.683 74.8 0.0 ?
129 0.881 0.683 0.567 74.8 0.0 ?
130 0.933 0.119 0.817 74.8 0.0 ?
131 0.933 0.131 0.433 74.8 0.0 ?
132 0.933 0.317 0.619 74.8 0.0 ?
133 0.933 0.433 0.131 74.8 0.0 ?
134 0.933 0.619 0.317 74.8 0.0 ?
135 0.933 0.631 0.933 74.8 0.0 ?
136 0.933 0.817 0.119 74.8 0.0 ?
137 0.933 0.933 0.631 74.8 0.0 ?
